data_7059683
loop_
_publ_author_name
'Shmalko, Akim V.'
'Anufriev, Sergei A.'
'Stogniy, Marina Yu.'
'Suponitsky, Kyrill Yu.'
'Sivaev, Igor B.'

_publ_section_title
;
 Synthesis and structure of 3-arylazo derivatives of ortho-carborane
;
_journal_issue 25
_journal_name_full 'New Journal of Chemistry'
_journal_page_first 10199
_journal_page_last 10202
_journal_paper_doi 10.1039/D0NJ02052D
_journal_volume 44
_journal_year 2020
_chemical_formula_moiety 'C9 H18 B10 N2 O'
_chemical_formula_sum 'C9 H18 B10 N2 O'
_chemical_formula_weight 278.35
_space_group_crystal_system monoclinic
_space_group_IT_number 14
_space_group_name_Hall '-P 2ybc'
_space_group_name_H-M_alt 'P 1 21/c 1'
_atom_sites_solution_hydrogens mixed
_atom_sites_solution_primary direct
_atom_sites_solution_secondary difmap
_audit_creation_method SHELXL-2014/6
_audit_update_record
;
2020-04-08 deposited with the CCDC.	2020-06-05 downloaded from the CCDC.
;
_cell_angle_alpha 90
_cell_angle_beta 99.327(3)
_cell_angle_gamma 90
_cell_formula_units_Z 4
_cell_length_a 12.3986(17)
_cell_length_b 19.258(3)
_cell_length_c 6.6169(9)
_cell_measurement_reflns_used 1704
_cell_measurement_temperature 120(2)
_cell_measurement_theta_max 25.93
_cell_measurement_theta_min 3.29
_cell_volume 1559.0(4)
_computing_cell_refinement 'SAINT (Bruker, 2014)'
_computing_data_collection 'APEX (Bruker, 2014)'
_computing_data_reduction 'SAINT (Bruker, 2014)'
_computing_molecular_graphics 'SHELXL-2014/6 (Sheldrick, 2014)'
_computing_publication_material 'SHELXL-2014/6 (Sheldrick, 2014) and PLATON (Spek, 2015)'
_computing_structure_refinement 'SHELXL-2014/6 (Sheldrick, 2014)'
_computing_structure_solution 'SHELXL-2014/6 (Sheldrick, 2014)'
_diffrn_ambient_temperature 120(2)
_diffrn_measured_fraction_theta_full 0.976
_diffrn_measured_fraction_theta_max 0.970
_diffrn_measurement_device_type 'Bruker APEX-II CCD'
_diffrn_measurement_method '\f and \w scans'
_diffrn_radiation_type MoK\a
_diffrn_radiation_wavelength 0.71073
_diffrn_reflns_av_R_equivalents 0.0827
_diffrn_reflns_av_unetI/netI 0.0722
_diffrn_reflns_Laue_measured_fraction_full 0.976
_diffrn_reflns_Laue_measured_fraction_max 0.970
_diffrn_reflns_limit_h_max 15
_diffrn_reflns_limit_h_min -15
_diffrn_reflns_limit_k_max 23
_diffrn_reflns_limit_k_min -23
_diffrn_reflns_limit_l_max 8
_diffrn_reflns_limit_l_min -7
_diffrn_reflns_number 11121
_diffrn_reflns_point_group_measured_fraction_full 0.976
_diffrn_reflns_point_group_measured_fraction_max 0.970
_diffrn_reflns_theta_full 25.242
_diffrn_reflns_theta_max 25.976
_diffrn_reflns_theta_min 1.972
_diffrn_source 'sealed tube'
_exptl_absorpt_coefficient_mu 0.065
_exptl_absorpt_correction_type none
_exptl_crystal_colour orange
_exptl_crystal_density_diffrn 1.186
_exptl_crystal_description plate
_exptl_crystal_F_000 576
_exptl_crystal_size_max 0.20
_exptl_crystal_size_mid 0.16
_exptl_crystal_size_min 0.06
_refine_diff_density_max 0.250
_refine_diff_density_min -0.226
_refine_diff_density_rms 0.047
_refine_ls_extinction_method none
_refine_ls_goodness_of_fit_ref 0.989
_refine_ls_hydrogen_treatment mixed
_refine_ls_matrix_type full
_refine_ls_number_parameters 244
_refine_ls_number_reflns 2963
_refine_ls_number_restraints 0
_refine_ls_restrained_S_all 0.989
_refine_ls_R_factor_all 0.0968
_refine_ls_R_factor_gt 0.0522
_refine_ls_shift/su_max 0.000
_refine_ls_shift/su_mean 0.000
_refine_ls_structure_factor_coef Fsqd
_refine_ls_weighting_details 'w=1/[\s^2^(Fo^2^)+(0.0699P)^2^] where P=(Fo^2^+2Fc^2^)/3'
_refine_ls_weighting_scheme calc
_refine_ls_wR_factor_gt 0.1190
_refine_ls_wR_factor_ref 0.1373
_reflns_Friedel_coverage 0.000
_reflns_number_gt 1868
_reflns_number_total 2963
_reflns_threshold_expression 'I > 2\s(I)'
_cod_data_source_file d0nj02052d2.cif
_cod_data_source_block siv9
_cod_depositor_comments
;Adding full bibliography for 7059682--7059684.cif.

 Adding full bibliography for 7059682--7059684.cif.
;
_cod_original_cell_volume 1559.1(4)
_cod_original_sg_symbol_H-M 'P 21/c'
_cod_database_code 7059683
_shelx_space_group_comment
;
The symmetry employed for this shelxl refinement is uniquely defined
by the following loop, which should always be used as a source of
symmetry information in preference to the above space-group names.
They are only intended as comments.
;
_shelxl_version_number 2014/6

loop_
_space_group_symop_operation_xyz
'x, y, z'
'-x, y+1/2, -z+1/2'
'-x, -y, -z'
'x, -y-1/2, z-1/2'

loop_
_atom_site_label
_atom_site_type_symbol
_atom_site_fract_x
_atom_site_fract_y
_atom_site_fract_z
_atom_site_U_iso_or_equiv
_atom_site_adp_type
_atom_site_occupancy
_atom_site_site_symmetry_order
_atom_site_calc_flag
_atom_site_refinement_flags_posn
_atom_site_refinement_flags_adp
_atom_site_refinement_flags_occupancy
_atom_site_disorder_assembly
_atom_site_disorder_group
O1 O 0.13237(11) 0.16184(8) 0.6747(2) 0.0282(4) Uani 1 1 d . . . . .
N1 N 0.53784(14) 0.10203(9) 0.2537(3) 0.0271(5) Uani 1 1 d . . . . .
N2 N 0.53565(14) 0.13887(9) 0.4108(3) 0.0245(4) Uani 1 1 d . . . . .
C1 C 0.75564(17) 0.14883(12) 0.3078(3) 0.0244(5) Uani 1 1 d . . . . .
C2 C 0.75891(17) 0.06602(12) 0.3527(3) 0.0254(5) Uani 1 1 d . . . . .
B3 B 0.6473(2) 0.09838(13) 0.1889(4) 0.0230(6) Uani 1 1 d . . . . .
B4 B 0.7048(2) 0.16621(14) 0.0589(4) 0.0258(6) Uani 1 1 d . . . . .
B5 B 0.8478(2) 0.17283(14) 0.1578(4) 0.0277(6) Uani 1 1 d . . . . .
B6 B 0.8811(2) 0.10885(14) 0.3527(4) 0.0281(6) Uani 1 1 d . . . . .
B7 B 0.7116(2) 0.01907(14) 0.1379(4) 0.0255(6) Uani 1 1 d . . . . .
B8 B 0.6792(2) 0.08276(14) -0.0571(4) 0.0250(6) Uani 1 1 d . . . . .
B9 B 0.8025(2) 0.12874(15) -0.0768(4) 0.0286(6) Uani 1 1 d . . . . .
B10 B 0.9106(2) 0.09312(14) 0.1046(4) 0.0270(6) Uani 1 1 d . . . . .
B11 B 0.8548(2) 0.02535(15) 0.2387(4) 0.0272(6) Uani 1 1 d . . . . .
B12 B 0.8074(2) 0.03822(14) -0.0274(4) 0.0275(6) Uani 1 1 d . . . . .
C3 C 0.43056(16) 0.14316(11) 0.4743(3) 0.0216(5) Uani 1 1 d . . . . .
C4 C 0.42562(17) 0.18219(11) 0.6489(3) 0.0253(5) Uani 1 1 d . . . . .
H4A H 0.4900 0.2038 0.7183 0.030 Uiso 1 1 calc R U . . .
C5 C 0.32742(17) 0.19013(11) 0.7242(3) 0.0239(5) Uani 1 1 d . . . . .
H5A H 0.3242 0.2170 0.8434 0.029 Uiso 1 1 calc R U . . .
C6 C 0.23431(16) 0.15771(11) 0.6203(3) 0.0218(5) Uani 1 1 d . . . . .
C7 C 0.23856(17) 0.11841(11) 0.4428(3) 0.0244(5) Uani 1 1 d . . . . .
H7A H 0.1742 0.0970 0.3726 0.029 Uiso 1 1 calc R U . . .
C8 C 0.33606(17) 0.11102(11) 0.3708(3) 0.0243(5) Uani 1 1 d . . . . .
H8A H 0.3393 0.0842 0.2514 0.029 Uiso 1 1 calc R U . . .
C9 C 0.12112(18) 0.20142(13) 0.8532(3) 0.0324(6) Uani 1 1 d . . . . .
H9A H 0.0451 0.1995 0.8762 0.049 Uiso 1 1 calc R U . . .
H9B H 0.1417 0.2498 0.8334 0.049 Uiso 1 1 calc R U . . .
H9C H 0.1689 0.1820 0.9723 0.049 Uiso 1 1 calc R U . . .
H1 H 0.7381(19) 0.1790(13) 0.419(4) 0.041(7) Uiso 1 1 d . . . . .
H2 H 0.7465(17) 0.0534(12) 0.486(3) 0.035(6) Uiso 1 1 d . . . . .
H4 H 0.6551(17) 0.2114(13) 0.023(3) 0.034(6) Uiso 1 1 d . . . . .
H5 H 0.8883(17) 0.2228(12) 0.183(3) 0.034(6) Uiso 1 1 d . . . . .
H6 H 0.9336(18) 0.1181(12) 0.500(4) 0.038(6) Uiso 1 1 d . . . . .
H7 H 0.6651(17) -0.0295(12) 0.155(3) 0.033(6) Uiso 1 1 d . . . . .
H8 H 0.6145(17) 0.0714(12) -0.186(3) 0.033(6) Uiso 1 1 d . . . . .
H9 H 0.8189(19) 0.1513(13) -0.223(4) 0.042(7) Uiso 1 1 d . . . . .
H10 H 0.9980(18) 0.0907(11) 0.092(3) 0.035(6) Uiso 1 1 d . . . . .
H11 H 0.8973(17) -0.0173(13) 0.315(3) 0.035(6) Uiso 1 1 d . . . . .
H12 H 0.8249(17) -0.0013(12) -0.138(3) 0.033(6) Uiso 1 1 d . . . . .

loop_
_atom_site_aniso_label
_atom_site_aniso_U_11
_atom_site_aniso_U_22
_atom_site_aniso_U_33
_atom_site_aniso_U_23
_atom_site_aniso_U_13
_atom_site_aniso_U_12
O1 0.0238(8) 0.0309(10) 0.0305(9) -0.0071(7) 0.0060(7) -0.0038(7)
N1 0.0256(10) 0.0305(12) 0.0250(10) -0.0019(9) 0.0030(8) 0.0013(8)
N2 0.0259(10) 0.0258(11) 0.0217(10) 0.0006(8) 0.0038(8) 0.0019(8)
C1 0.0270(12) 0.0258(13) 0.0202(11) -0.0059(10) 0.0028(9) -0.0002(9)
C2 0.0264(12) 0.0310(14) 0.0186(11) 0.0041(10) 0.0034(9) -0.0001(10)
B3 0.0267(13) 0.0226(15) 0.0189(12) -0.0027(11) 0.0013(10) -0.0028(10)
B4 0.0266(14) 0.0247(15) 0.0255(14) 0.0034(12) 0.0024(11) 0.0021(11)
B5 0.0273(14) 0.0258(16) 0.0301(15) -0.0048(12) 0.0052(12) -0.0054(11)
B6 0.0234(14) 0.0352(17) 0.0246(14) -0.0041(12) 0.0007(11) -0.0021(11)
B7 0.0278(14) 0.0219(15) 0.0266(14) -0.0009(11) 0.0037(11) 0.0000(11)
B8 0.0280(14) 0.0290(16) 0.0168(12) -0.0020(11) -0.0002(11) -0.0012(11)
B9 0.0331(15) 0.0315(16) 0.0221(13) -0.0009(12) 0.0073(12) -0.0032(12)
B10 0.0252(14) 0.0293(16) 0.0274(14) -0.0031(12) 0.0071(11) -0.0003(11)
B11 0.0237(14) 0.0279(16) 0.0296(14) 0.0039(12) 0.0030(11) 0.0035(11)
B12 0.0311(15) 0.0279(16) 0.0244(14) -0.0061(12) 0.0073(11) -0.0009(11)
C3 0.0209(11) 0.0225(13) 0.0208(11) 0.0020(9) 0.0015(9) 0.0005(9)
C4 0.0229(12) 0.0293(14) 0.0222(12) -0.0020(10) -0.0007(9) -0.0028(9)
C5 0.0282(12) 0.0238(13) 0.0196(11) -0.0027(9) 0.0036(9) -0.0010(9)
C6 0.0219(11) 0.0204(12) 0.0227(11) 0.0023(9) 0.0028(9) -0.0007(9)
C7 0.0211(11) 0.0248(13) 0.0255(12) -0.0018(10) -0.0016(9) -0.0028(9)
C8 0.0270(12) 0.0235(13) 0.0219(11) -0.0010(10) 0.0023(10) 0.0010(9)
C9 0.0334(13) 0.0392(15) 0.0265(12) -0.0053(11) 0.0106(10) -0.0008(11)

loop_
_atom_type_symbol
_atom_type_description
_atom_type_scat_dispersion_real
_atom_type_scat_dispersion_imag
_atom_type_scat_source
C C 0.0033 0.0016 'International Tables Vol C Tables 4.2.6.8 and 6.1.1.4'
H H 0.0000 0.0000 'International Tables Vol C Tables 4.2.6.8 and 6.1.1.4'
B B 0.0013 0.0007 'International Tables Vol C Tables 4.2.6.8 and 6.1.1.4'
N N 0.0061 0.0033 'International Tables Vol C Tables 4.2.6.8 and 6.1.1.4'
O O 0.0106 0.0060 'International Tables Vol C Tables 4.2.6.8 and 6.1.1.4'

loop_
_geom_angle_atom_site_label_1
_geom_angle_atom_site_label_2
_geom_angle_atom_site_label_3
_geom_angle
_geom_angle_site_symmetry_1
_geom_angle_site_symmetry_3
_geom_angle_publ_flag
C6 O1 C9 117.69(16) . . ?
N2 N1 B3 113.92(18) . . ?
N1 N2 C3 114.53(18) . . ?
C2 C1 B5 112.11(17) . . ?
C2 C1 B4 111.46(17) . . ?
B5 C1 B4 63.76(14) . . ?
C2 C1 B6 62.13(14) . . ?
B5 C1 B6 62.99(15) . . ?
B4 C1 B6 116.06(16) . . ?
C2 C1 B3 61.83(14) . . ?
B5 C1 B3 115.60(17) . . ?
B4 C1 B3 62.19(14) . . ?
B6 C1 B3 116.05(18) . . ?
C2 C1 H1 116.4(14) . . ?
B5 C1 H1 121.7(14) . . ?
B4 C1 H1 120.8(14) . . ?
B6 C1 H1 115.9(14) . . ?
B3 C1 H1 114.7(14) . . ?
C1 C2 B11 111.75(16) . . ?
C1 C2 B7 111.93(17) . . ?
B11 C2 B7 63.68(14) . . ?
C1 C2 B6 61.68(14) . . ?
B11 C2 B6 62.78(14) . . ?
B7 C2 B6 115.89(16) . . ?
C1 C2 B3 62.42(14) . . ?
B11 C2 B3 115.72(17) . . ?
B7 C2 B3 62.41(14) . . ?
B6 C2 B3 116.16(17) . . ?
C1 C2 H2 114.7(14) . . ?
B11 C2 H2 121.6(14) . . ?
B7 C2 H2 123.4(14) . . ?
B6 C2 H2 113.4(13) . . ?
B3 C2 H2 116.1(13) . . ?
N1 B3 C2 120.68(17) . . ?
N1 B3 C1 121.09(17) . . ?
C2 B3 C1 55.75(13) . . ?
N1 B3 B8 128.7(2) . . ?
C2 B3 B8 103.95(17) . . ?
C1 B3 B8 103.94(16) . . ?
N1 B3 B4 124.08(19) . . ?
C2 B3 B4 103.06(17) . . ?
C1 B3 B4 57.81(14) . . ?
B8 B3 B4 60.67(14) . . ?
N1 B3 B7 123.48(19) . . ?
C2 B3 B7 58.16(14) . . ?
C1 B3 B7 103.22(17) . . ?
B8 B3 B7 60.27(14) . . ?
B4 B3 B7 108.20(16) . . ?
C1 B4 B9 103.53(18) . . ?
C1 B4 B3 60.00(14) . . ?
B9 B4 B3 107.84(18) . . ?
C1 B4 B8 104.55(18) . . ?
B9 B4 B8 60.32(14) . . ?
B3 B4 B8 59.29(14) . . ?
C1 B4 B5 58.00(14) . . ?
B9 B4 B5 59.84(14) . . ?
B3 B4 B5 109.02(19) . . ?
B8 B4 B5 108.48(18) . . ?
C1 B4 H4 119.2(12) . . ?
B9 B4 H4 129.2(11) . . ?
B3 B4 H4 116.5(11) . . ?
B8 B4 H4 125.4(13) . . ?
B5 B4 H4 121.5(12) . . ?
C1 B5 B9 103.50(18) . . ?
C1 B5 B10 103.80(18) . . ?
B9 B5 B10 60.18(15) . . ?
C1 B5 B6 59.15(13) . . ?
B9 B5 B6 107.75(19) . . ?
B10 B5 B6 59.35(14) . . ?
C1 B5 B4 58.24(13) . . ?
B9 B5 B4 59.56(14) . . ?
B10 B5 B4 107.74(19) . . ?
B6 B5 B4 108.35(17) . . ?
C1 B5 H5 119.5(10) . . ?
B9 B5 H5 128.9(11) . . ?
B10 B5 H5 126.0(11) . . ?
B6 B5 H5 117.1(12) . . ?
B4 B5 H5 121.6(12) . . ?
C1 B6 C2 56.19(13) . . ?
C1 B6 B10 103.56(18) . . ?
C2 B6 B10 103.43(18) . . ?
C1 B6 B5 57.86(14) . . ?
C2 B6 B5 103.28(18) . . ?
B10 B6 B5 60.31(15) . . ?
C1 B6 B11 103.43(18) . . ?
C2 B6 B11 57.89(13) . . ?
B10 B6 B11 60.21(14) . . ?
B5 B6 B11 108.18(19) . . ?
C1 B6 H6 118.1(11) . . ?
C2 B6 H6 118.2(11) . . ?
B10 B6 H6 132.4(11) . . ?
B5 B6 H6 124.5(12) . . ?
B11 B6 H6 124.4(12) . . ?
C2 B7 B8 104.23(18) . . ?
C2 B7 B12 103.21(17) . . ?
B8 B7 B12 60.37(14) . . ?
C2 B7 B3 59.43(14) . . ?
B8 B7 B3 59.37(14) . . ?
B12 B7 B3 107.62(18) . . ?
C2 B7 B11 57.96(14) . . ?
B8 B7 B11 108.43(18) . . ?
B12 B7 B11 59.73(14) . . ?
B3 B7 B11 108.52(19) . . ?
C2 B7 H7 118.3(11) . . ?
B8 B7 H7 126.3(12) . . ?
B12 B7 H7 130.1(11) . . ?
B3 B7 H7 116.5(11) . . ?
B11 B7 H7 121.0(12) . . ?
B3 B8 B7 60.36(14) . . ?
B3 B8 B4 60.04(13) . . ?
B7 B8 B4 107.77(18) . . ?
B3 B8 B12 107.97(18) . . ?
B7 B8 B12 59.83(14) . . ?
B4 B8 B12 106.94(18) . . ?
B3 B8 B9 107.75(18) . . ?
B7 B8 B9 107.41(18) . . ?
B4 B8 B9 59.47(14) . . ?
B12 B8 B9 59.41(15) . . ?
B3 B8 H8 120.5(10) . . ?
B7 B8 H8 118.6(12) . . ?
B4 B8 H8 124.8(12) . . ?
B12 B8 H8 121.2(11) . . ?
B9 B8 H8 124.8(11) . . ?
B12 B9 B4 108.23(17) . . ?
B12 B9 B5 108.16(19) . . ?
B4 B9 B5 60.59(14) . . ?
B12 B9 B10 59.89(15) . . ?
B4 B9 B10 108.43(17) . . ?
B5 B9 B10 60.01(15) . . ?
B12 B9 B8 60.29(15) . . ?
B4 B9 B8 60.21(14) . . ?
B5 B9 B8 108.98(16) . . ?
B10 B9 B8 108.55(18) . . ?
B12 B9 H9 122.7(12) . . ?
B4 B9 H9 121.3(12) . . ?
B5 B9 H9 119.9(13) . . ?
B10 B9 H9 120.8(12) . . ?
B8 B9 H9 122.5(12) . . ?
B6 B10 B12 108.55(17) . . ?
B6 B10 B11 60.41(14) . . ?
B12 B10 B11 60.09(15) . . ?
B6 B10 B5 60.34(15) . . ?
B12 B10 B5 107.86(18) . . ?
B11 B10 B5 108.37(16) . . ?
B6 B10 B9 108.25(17) . . ?
B12 B10 B9 59.71(15) . . ?
B11 B10 B9 107.85(18) . . ?
B5 B10 B9 59.81(15) . . ?
B6 B10 H10 115.6(12) . . ?
B12 B10 H10 125.2(12) . . ?
B11 B10 H10 118.2(12) . . ?
B5 B10 H10 121.3(12) . . ?
B9 B10 H10 127.4(11) . . ?
C2 B11 B10 103.89(18) . . ?
C2 B11 B12 103.45(18) . . ?
B10 B11 B12 59.84(15) . . ?
C2 B11 B6 59.33(14) . . ?
B10 B11 B6 59.37(15) . . ?
B12 B11 B6 107.52(19) . . ?
C2 B11 B7 58.36(13) . . ?
B10 B11 B7 107.76(19) . . ?
B12 B11 B7 59.65(14) . . ?
B6 B11 B7 108.65(18) . . ?
C2 B11 H11 118.4(11) . . ?
B10 B11 H11 127.1(11) . . ?
B12 B11 H11 129.7(12) . . ?
B6 B11 H11 117.0(12) . . ?
B7 B11 H11 120.7(12) . . ?
B9 B12 B10 60.40(15) . . ?
B9 B12 B7 108.10(17) . . ?
B10 B12 B7 108.71(17) . . ?
B9 B12 B11 108.38(19) . . ?
B10 B12 B11 60.07(15) . . ?
B7 B12 B11 60.62(14) . . ?
B9 B12 B8 60.30(15) . . ?
B10 B12 B8 108.97(18) . . ?
B7 B12 B8 59.80(14) . . ?
B11 B12 B8 108.68(16) . . ?
B9 B12 H12 124.0(11) . . ?
B10 B12 H12 122.3(11) . . ?
B7 B12 H12 119.3(11) . . ?
B11 B12 H12 119.6(12) . . ?
B8 B12 H12 121.6(12) . . ?
C4 C3 C8 119.96(18) . . ?
C4 C3 N2 116.08(19) . . ?
C8 C3 N2 123.95(18) . . ?
C3 C4 C5 121.0(2) . . ?
C3 C4 H4A 119.5 . . ?
C5 C4 H4A 119.5 . . ?
C6 C5 C4 118.42(19) . . ?
C6 C5 H5A 120.8 . . ?
C4 C5 H5A 120.8 . . ?
O1 C6 C5 124.75(18) . . ?
O1 C6 C7 114.31(18) . . ?
C5 C6 C7 120.92(18) . . ?
C8 C7 C6 119.9(2) . . ?
C8 C7 H7A 120.0 . . ?
C6 C7 H7A 120.0 . . ?
C7 C8 C3 119.8(2) . . ?
C7 C8 H8A 120.1 . . ?
C3 C8 H8A 120.1 . . ?
O1 C9 H9A 109.5 . . ?
O1 C9 H9B 109.5 . . ?
H9A C9 H9B 109.5 . . ?
O1 C9 H9C 109.5 . . ?
H9A C9 H9C 109.5 . . ?
H9B C9 H9C 109.5 . . ?

loop_
_geom_bond_atom_site_label_1
_geom_bond_atom_site_label_2
_geom_bond_distance
_geom_bond_site_symmetry_2
_geom_bond_publ_flag
O1 C6 1.371(2) . ?
O1 C9 1.432(2) . ?
N1 N2 1.262(2) . ?
N1 B3 1.490(3) . ?
N2 C3 1.435(2) . ?
C1 C2 1.622(3) . ?
C1 B5 1.694(3) . ?
C1 B4 1.699(3) . ?
C1 B6 1.718(3) . ?
C1 B3 1.739(3) . ?
C1 H1 0.99(2) . ?
C2 B11 1.699(3) . ?
C2 B7 1.706(3) . ?
C2 B6 1.725(3) . ?
C2 B3 1.729(3) . ?
C2 H2 0.95(2) . ?
B3 B8 1.762(3) . ?
B3 B4 1.776(3) . ?
B3 B7 1.780(3) . ?
B4 B9 1.774(3) . ?
B4 B8 1.787(4) . ?
B4 B5 1.792(4) . ?
B4 H4 1.07(2) . ?
B5 B9 1.779(4) . ?
B5 B10 1.782(4) . ?
B5 B6 1.783(4) . ?
B5 H5 1.09(2) . ?
B6 B10 1.765(3) . ?
B6 B11 1.784(4) . ?
B6 H6 1.10(2) . ?
B7 B8 1.778(4) . ?
B7 B12 1.779(3) . ?
B7 B11 1.796(4) . ?
B7 H7 1.11(2) . ?
B8 B12 1.789(4) . ?
B8 B9 1.789(4) . ?
B8 H8 1.09(2) . ?
B9 B12 1.773(4) . ?
B9 B10 1.785(4) . ?
B9 H9 1.11(2) . ?
B10 B12 1.776(4) . ?
B10 B11 1.780(4) . ?
B10 H10 1.10(2) . ?
B11 B12 1.781(4) . ?
B11 H11 1.06(2) . ?
B12 H12 1.10(2) . ?
C3 C4 1.388(3) . ?
C3 C8 1.402(3) . ?
C4 C5 1.396(3) . ?
C4 H4A 0.9500 . ?
C5 C6 1.392(3) . ?
C5 H5A 0.9500 . ?
C6 C7 1.405(3) . ?
C7 C8 1.377(3) . ?
C7 H7A 0.9500 . ?
C8 H8A 0.9500 . ?
C9 H9A 0.9800 . ?
C9 H9B 0.9800 . ?
C9 H9C 0.9800 . ?

loop_
_geom_torsion_atom_site_label_1
_geom_torsion_atom_site_label_2
_geom_torsion_atom_site_label_3
_geom_torsion_atom_site_label_4
_geom_torsion
_geom_torsion_site_symmetry_1
_geom_torsion_site_symmetry_2
_geom_torsion_site_symmetry_3
_geom_torsion_site_symmetry_4
_geom_torsion_publ_flag
B3 N1 N2 C3 179.67(18) . . . . ?
B5 C1 C2 B11 0.4(2) . . . . ?
B4 C1 C2 B11 69.8(2) . . . . ?
B6 C1 C2 B11 -39.26(17) . . . . ?
B3 C1 C2 B11 108.59(19) . . . . ?
B5 C1 C2 B7 -68.8(2) . . . . ?
B4 C1 C2 B7 0.5(2) . . . . ?
B6 C1 C2 B7 -108.53(18) . . . . ?
B3 C1 C2 B7 39.32(15) . . . . ?
B5 C1 C2 B6 39.71(18) . . . . ?
B4 C1 C2 B6 109.03(18) . . . . ?
B3 C1 C2 B6 147.85(16) . . . . ?
B5 C1 C2 B3 -108.14(19) . . . . ?
B4 C1 C2 B3 -38.82(16) . . . . ?
B6 C1 C2 B3 -147.85(16) . . . . ?
N2 N1 B3 C2 59.5(3) . . . . ?
N2 N1 B3 C1 -6.5(3) . . . . ?
N2 N1 B3 B8 -154.0(2) . . . . ?
N2 N1 B3 B4 -76.4(3) . . . . ?
N2 N1 B3 B7 129.5(2) . . . . ?
C1 C2 B3 N1 -108.8(2) . . . . ?
B11 C2 B3 N1 148.9(2) . . . . ?
B7 C2 B3 N1 112.7(2) . . . . ?
B6 C2 B3 N1 -140.3(2) . . . . ?
B11 C2 B3 C1 -102.26(19) . . . . ?
B7 C2 B3 C1 -138.45(16) . . . . ?
B6 C2 B3 C1 -31.46(16) . . . . ?
C1 C2 B3 B8 97.54(17) . . . . ?
B11 C2 B3 B8 -4.7(2) . . . . ?
B7 C2 B3 B8 -40.91(16) . . . . ?
B6 C2 B3 B8 66.1(2) . . . . ?
C1 C2 B3 B4 34.96(15) . . . . ?
B11 C2 B3 B4 -67.3(2) . . . . ?
B7 C2 B3 B4 -103.49(17) . . . . ?
B6 C2 B3 B4 3.5(2) . . . . ?
C1 C2 B3 B7 138.45(16) . . . . ?
B11 C2 B3 B7 36.19(18) . . . . ?
B6 C2 B3 B7 106.99(19) . . . . ?
C2 C1 B3 N1 108.1(2) . . . . ?
B5 C1 B3 N1 -149.4(2) . . . . ?
B4 C1 B3 N1 -113.2(2) . . . . ?
B6 C1 B3 N1 139.7(2) . . . . ?
B5 C1 B3 C2 102.5(2) . . . . ?
B4 C1 B3 C2 138.74(17) . . . . ?
B6 C1 B3 C2 31.57(16) . . . . ?
C2 C1 B3 B8 -97.56(18) . . . . ?
B5 C1 B3 B8 5.0(2) . . . . ?
B4 C1 B3 B8 41.18(17) . . . . ?
B6 C1 B3 B8 -66.0(2) . . . . ?
C2 C1 B3 B4 -138.74(17) . . . . ?
B5 C1 B3 B4 -36.21(18) . . . . ?
B6 C1 B3 B4 -107.16(19) . . . . ?
C2 C1 B3 B7 -35.37(15) . . . . ?
B5 C1 B3 B7 67.2(2) . . . . ?
B4 C1 B3 B7 103.37(17) . . . . ?
B6 C1 B3 B7 -3.8(2) . . . . ?
C2 C1 B4 B9 -64.3(2) . . . . ?
B5 C1 B4 B9 40.57(17) . . . . ?
B6 C1 B4 B9 4.1(2) . . . . ?
B3 C1 B4 B9 -103.00(19) . . . . ?
C2 C1 B4 B3 38.66(16) . . . . ?
B5 C1 B4 B3 143.56(18) . . . . ?
B6 C1 B4 B3 107.1(2) . . . . ?
C2 C1 B4 B8 -2.0(2) . . . . ?
B5 C1 B4 B8 102.94(18) . . . . ?
B6 C1 B4 B8 66.5(2) . . . . ?
B3 C1 B4 B8 -40.62(15) . . . . ?
C2 C1 B4 B5 -104.90(18) . . . . ?
B6 C1 B4 B5 -36.42(19) . . . . ?
B3 C1 B4 B5 -143.56(18) . . . . ?
N1 B3 B4 C1 108.1(2) . . . . ?
C2 B3 B4 C1 -34.03(15) . . . . ?
B8 B3 B4 C1 -132.86(18) . . . . ?
B7 B3 B4 C1 -94.45(19) . . . . ?
N1 B3 B4 B9 -156.3(2) . . . . ?
C2 B3 B4 B9 61.6(2) . . . . ?
C1 B3 B4 B9 95.62(19) . . . . ?
B8 B3 B4 B9 -37.24(18) . . . . ?
B7 B3 B4 B9 1.2(2) . . . . ?
N1 B3 B4 B8 -119.0(2) . . . . ?
C2 B3 B4 B8 98.83(18) . . . . ?
C1 B3 B4 B8 132.86(18) . . . . ?
B7 B3 B4 B8 38.42(17) . . . . ?
N1 B3 B4 B5 140.3(2) . . . . ?
C2 B3 B4 B5 -1.8(2) . . . . ?
C1 B3 B4 B5 32.19(16) . . . . ?
B8 B3 B4 B5 -100.67(19) . . . . ?
B7 B3 B4 B5 -62.3(2) . . . . ?
C2 C1 B5 B9 63.5(2) . . . . ?
B4 C1 B5 B9 -40.42(18) . . . . ?
B6 C1 B5 B9 102.8(2) . . . . ?
B3 C1 B5 B9 -4.8(2) . . . . ?
C2 C1 B5 B10 1.4(2) . . . . ?
B4 C1 B5 B10 -102.5(2) . . . . ?
B6 C1 B5 B10 40.69(17) . . . . ?
B3 C1 B5 B10 -66.9(2) . . . . ?
C2 C1 B5 B6 -39.34(18) . . . . ?
B4 C1 B5 B6 -143.23(19) . . . . ?
B3 C1 B5 B6 -107.6(2) . . . . ?
C2 C1 B5 B4 103.89(19) . . . . ?
B6 C1 B5 B4 143.23(19) . . . . ?
B3 C1 B5 B4 35.63(18) . . . . ?
B9 B4 B5 C1 -133.01(19) . . . . ?
B3 B4 B5 C1 -32.96(16) . . . . ?
B8 B4 B5 C1 -95.94(18) . . . . ?
C1 B4 B5 B9 133.01(19) . . . . ?
B3 B4 B5 B9 100.1(2) . . . . ?
B8 B4 B5 B9 37.07(17) . . . . ?
C1 B4 B5 B10 95.54(19) . . . . ?
B9 B4 B5 B10 -37.47(17) . . . . ?
B3 B4 B5 B10 62.6(2) . . . . ?
B8 B4 B5 B10 -0.4(2) . . . . ?
C1 B4 B5 B6 32.78(17) . . . . ?
B9 B4 B5 B6 -100.2(2) . . . . ?
B3 B4 B5 B6 -0.2(2) . . . . ?
B8 B4 B5 B6 -63.2(2) . . . . ?
B5 C1 B6 C2 -138.37(18) . . . . ?
B4 C1 B6 C2 -101.7(2) . . . . ?
B3 C1 B6 C2 -31.48(16) . . . . ?
C2 C1 B6 B10 97.25(19) . . . . ?
B5 C1 B6 B10 -41.12(17) . . . . ?
B4 C1 B6 B10 -4.4(3) . . . . ?
B3 C1 B6 B10 65.8(2) . . . . ?
C2 C1 B6 B5 138.37(18) . . . . ?
B4 C1 B6 B5 36.71(19) . . . . ?
B3 C1 B6 B5 106.90(19) . . . . ?
C2 C1 B6 B11 35.14(15) . . . . ?
B5 C1 B6 B11 -103.23(19) . . . . ?
B4 C1 B6 B11 -66.5(2) . . . . ?
B3 C1 B6 B11 3.7(2) . . . . ?
B11 C2 B6 C1 138.62(18) . . . . ?
B7 C2 B6 C1 102.1(2) . . . . ?
B3 C2 B6 C1 31.70(16) . . . . ?
C1 C2 B6 B10 -97.47(19) . . . . ?
B11 C2 B6 B10 41.15(17) . . . . ?
B7 C2 B6 B10 4.6(3) . . . . ?
B3 C2 B6 B10 -65.8(2) . . . . ?
C1 C2 B6 B5 -35.31(15) . . . . ?
B11 C2 B6 B5 103.32(19) . . . . ?
B7 C2 B6 B5 66.8(2) . . . . ?
B3 C2 B6 B5 -3.6(2) . . . . ?
C1 C2 B6 B11 -138.62(18) . . . . ?
B7 C2 B6 B11 -36.51(19) . . . . ?
B3 C2 B6 B11 -106.9(2) . . . . ?
B9 B5 B6 C1 -95.41(18) . . . . ?
B10 B5 B6 C1 -132.61(19) . . . . ?
B4 B5 B6 C1 -32.43(16) . . . . ?
C1 B5 B6 C2 34.55(15) . . . . ?
B9 B5 B6 C2 -60.9(2) . . . . ?
B10 B5 B6 C2 -98.06(19) . . . . ?
B4 B5 B6 C2 2.1(2) . . . . ?
C1 B5 B6 B10 132.61(19) . . . . ?
B9 B5 B6 B10 37.19(16) . . . . ?
B4 B5 B6 B10 100.2(2) . . . . ?
C1 B5 B6 B11 94.72(18) . . . . ?
B9 B5 B6 B11 -0.7(2) . . . . ?
B10 B5 B6 B11 -37.89(16) . . . . ?
B4 B5 B6 B11 62.3(2) . . . . ?
C1 C2 B7 B8 1.2(2) . . . . ?
B11 C2 B7 B8 -103.07(18) . . . . ?
B6 C2 B7 B8 -66.9(2) . . . . ?
B3 C2 B7 B8 40.52(15) . . . . ?
C1 C2 B7 B12 63.5(2) . . . . ?
B11 C2 B7 B12 -40.74(17) . . . . ?
B6 C2 B7 B12 -4.6(2) . . . . ?
B3 C2 B7 B12 102.86(18) . . . . ?
C1 C2 B7 B3 -39.32(16) . . . . ?
B11 C2 B7 B3 -143.59(18) . . . . ?
B6 C2 B7 B3 -107.4(2) . . . . ?
C1 C2 B7 B11 104.27(18) . . . . ?
B6 C2 B7 B11 36.17(19) . . . . ?
B3 C2 B7 B11 143.59(18) . . . . ?
N1 B3 B7 C2 -108.0(2) . . . . ?
C1 B3 B7 C2 34.28(14) . . . . ?
B8 B3 B7 C2 132.95(18) . . . . ?
B4 B3 B7 C2 94.35(19) . . . . ?
N1 B3 B7 B8 119.0(2) . . . . ?
C2 B3 B7 B8 -132.95(18) . . . . ?
C1 B3 B7 B8 -98.67(17) . . . . ?
B4 B3 B7 B8 -38.60(17) . . . . ?
N1 B3 B7 B12 156.8(2) . . . . ?
C2 B3 B7 B12 -95.22(19) . . . . ?
C1 B3 B7 B12 -60.9(2) . . . . ?
B8 B3 B7 B12 37.73(17) . . . . ?
B4 B3 B7 B12 -0.9(2) . . . . ?
N1 B3 B7 B11 -140.1(2) . . . . ?
C2 B3 B7 B11 -32.05(15) . . . . ?
C1 B3 B7 B11 2.2(2) . . . . ?
B8 B3 B7 B11 100.91(19) . . . . ?
B4 B3 B7 B11 62.3(2) . . . . ?
N1 B3 B8 B7 -110.9(3) . . . . ?
C2 B3 B8 B7 39.84(16) . . . . ?
C1 B3 B8 B7 97.45(18) . . . . ?
B4 B3 B8 B7 137.17(19) . . . . ?
N1 B3 B8 B4 111.9(3) . . . . ?
C2 B3 B8 B4 -97.33(18) . . . . ?
C1 B3 B8 B4 -39.73(16) . . . . ?
B7 B3 B8 B4 -137.17(19) . . . . ?
N1 B3 B8 B12 -148.5(2) . . . . ?
C2 B3 B8 B12 2.3(2) . . . . ?
C1 B3 B8 B12 59.9(2) . . . . ?
B4 B3 B8 B12 99.6(2) . . . . ?
B7 B3 B8 B12 -37.58(17) . . . . ?
N1 B3 B8 B9 148.8(2) . . . . ?
C2 B3 B8 B9 -60.5(2) . . . . ?
C1 B3 B8 B9 -2.9(2) . . . . ?
B4 B3 B8 B9 36.85(18) . . . . ?
B7 B3 B8 B9 -100.3(2) . . . . ?
C2 B7 B8 B3 -40.55(15) . . . . ?
B12 B7 B8 B3 -137.86(19) . . . . ?
B11 B7 B8 B3 -101.05(19) . . . . ?
C2 B7 B8 B4 -2.3(2) . . . . ?
B12 B7 B8 B4 -99.65(19) . . . . ?
B3 B7 B8 B4 38.20(16) . . . . ?
B11 B7 B8 B4 -62.9(2) . . . . ?
C2 B7 B8 B12 97.30(17) . . . . ?
B3 B7 B8 B12 137.86(19) . . . . ?
B11 B7 B8 B12 36.80(17) . . . . ?
C2 B7 B8 B9 60.36(19) . . . . ?
B12 B7 B8 B9 -36.95(17) . . . . ?
B3 B7 B8 B9 100.91(19) . . . . ?
B11 B7 B8 B9 -0.1(2) . . . . ?
C1 B4 B8 B3 40.98(16) . . . . ?
B9 B4 B8 B3 138.5(2) . . . . ?
B5 B4 B8 B3 101.60(19) . . . . ?
C1 B4 B8 B7 2.6(2) . . . . ?
B9 B4 B8 B7 100.12(19) . . . . ?
B3 B4 B8 B7 -38.35(16) . . . . ?
B5 B4 B8 B7 63.3(2) . . . . ?
C1 B4 B8 B12 -60.36(19) . . . . ?
B9 B4 B8 B12 37.13(16) . . . . ?
B3 B4 B8 B12 -101.34(19) . . . . ?
B5 B4 B8 B12 0.3(2) . . . . ?
C1 B4 B8 B9 -97.49(18) . . . . ?
B3 B4 B8 B9 -138.5(2) . . . . ?
B5 B4 B8 B9 -36.87(17) . . . . ?
C1 B4 B9 B12 61.4(2) . . . . ?
B3 B4 B9 B12 -1.0(2) . . . . ?
B8 B4 B9 B12 -37.83(18) . . . . ?
B5 B4 B9 B12 101.0(2) . . . . ?
C1 B4 B9 B5 -39.63(17) . . . . ?
B3 B4 B9 B5 -102.1(2) . . . . ?
B8 B4 B9 B5 -138.85(19) . . . . ?
C1 B4 B9 B10 -2.1(2) . . . . ?
B3 B4 B9 B10 -64.5(2) . . . . ?
B8 B4 B9 B10 -101.3(2) . . . . ?
B5 B4 B9 B10 37.57(17) . . . . ?
C1 B4 B9 B8 99.22(19) . . . . ?
B3 B4 B9 B8 36.79(17) . . . . ?
B5 B4 B9 B8 138.85(19) . . . . ?
C1 B5 B9 B12 -61.4(2) . . . . ?
B10 B5 B9 B12 36.97(16) . . . . ?
B6 B5 B9 B12 0.1(2) . . . . ?
B4 B5 B9 B12 -101.13(18) . . . . ?
C1 B5 B9 B4 39.75(17) . . . . ?
B10 B5 B9 B4 138.10(18) . . . . ?
B6 B5 B9 B4 101.27(18) . . . . ?
C1 B5 B9 B10 -98.35(18) . . . . ?
B6 B5 B9 B10 -36.83(15) . . . . ?
B4 B5 B9 B10 -138.10(18) . . . . ?
C1 B5 B9 B8 2.6(2) . . . . ?
B10 B5 B9 B8 100.9(2) . . . . ?
B6 B5 B9 B8 64.1(2) . . . . ?
B4 B5 B9 B8 -37.15(18) . . . . ?
B3 B8 B9 B12 100.8(2) . . . . ?
B7 B8 B9 B12 37.13(17) . . . . ?
B4 B8 B9 B12 137.88(18) . . . . ?
B3 B8 B9 B4 -37.10(17) . . . . ?
B7 B8 B9 B4 -100.74(18) . . . . ?
B12 B8 B9 B4 -137.88(18) . . . . ?
B3 B8 B9 B5 0.2(3) . . . . ?
B7 B8 B9 B5 -63.4(2) . . . . ?
B4 B8 B9 B5 37.32(18) . . . . ?
B12 B8 B9 B5 -100.6(2) . . . . ?
B3 B8 B9 B10 64.0(2) . . . . ?
B7 B8 B9 B10 0.3(2) . . . . ?
B4 B8 B9 B10 101.08(19) . . . . ?
B12 B8 B9 B10 -36.80(16) . . . . ?
C1 B6 B10 B12 -60.6(2) . . . . ?
C2 B6 B10 B12 -2.6(2) . . . . ?
B5 B6 B10 B12 -100.4(2) . . . . ?
B11 B6 B10 B12 37.32(18) . . . . ?
C1 B6 B10 B11 -97.89(19) . . . . ?
C2 B6 B10 B11 -39.96(17) . . . . ?
B5 B6 B10 B11 -137.76(19) . . . . ?
C1 B6 B10 B5 39.87(17) . . . . ?
C2 B6 B10 B5 97.80(19) . . . . ?
B11 B6 B10 B5 137.76(19) . . . . ?
C1 B6 B10 B9 2.7(2) . . . . ?
C2 B6 B10 B9 60.6(2) . . . . ?
B5 B6 B10 B9 -37.16(17) . . . . ?
B11 B6 B10 B9 100.6(2) . . . . ?
C1 B5 B10 B6 -40.59(17) . . . . ?
B9 B5 B10 B6 -138.42(18) . . . . ?
B4 B5 B10 B6 -101.22(19) . . . . ?
C1 B5 B10 B12 61.0(2) . . . . ?
B9 B5 B10 B12 -36.82(16) . . . . ?
B6 B5 B10 B12 101.60(18) . . . . ?
B4 B5 B10 B12 0.4(2) . . . . ?
C1 B5 B10 B11 -2.6(2) . . . . ?
B9 B5 B10 B11 -100.4(2) . . . . ?
B6 B5 B10 B11 38.02(18) . . . . ?
B4 B5 B10 B11 -63.2(2) . . . . ?
C1 B5 B10 B9 97.83(18) . . . . ?
B6 B5 B10 B9 138.42(18) . . . . ?
B4 B5 B10 B9 37.20(16) . . . . ?
B12 B9 B10 B6 -101.26(19) . . . . ?
B4 B9 B10 B6 -0.4(2) . . . . ?
B5 B9 B10 B6 37.39(17) . . . . ?
B8 B9 B10 B6 -64.3(2) . . . . ?
B4 B9 B10 B12 100.83(18) . . . . ?
B5 B9 B10 B12 138.65(17) . . . . ?
B8 B9 B10 B12 36.97(16) . . . . ?
B12 B9 B10 B11 -37.37(16) . . . . ?
B4 B9 B10 B11 63.5(2) . . . . ?
B5 B9 B10 B11 101.29(18) . . . . ?
B8 B9 B10 B11 -0.4(2) . . . . ?
B12 B9 B10 B5 -138.65(17) . . . . ?
B4 B9 B10 B5 -37.83(17) . . . . ?
B8 B9 B10 B5 -101.68(18) . . . . ?
C1 C2 B11 B10 -2.0(2) . . . . ?
B7 C2 B11 B10 102.52(19) . . . . ?
B6 C2 B11 B10 -40.82(17) . . . . ?
B3 C2 B11 B10 66.8(2) . . . . ?
C1 C2 B11 B12 -63.8(2) . . . . ?
B7 C2 B11 B12 40.74(17) . . . . ?
B6 C2 B11 B12 -102.60(19) . . . . ?
B3 C2 B11 B12 5.0(2) . . . . ?
C1 C2 B11 B6 38.79(17) . . . . ?
B7 C2 B11 B6 143.34(19) . . . . ?
B3 C2 B11 B6 107.6(2) . . . . ?
C1 C2 B11 B7 -104.55(19) . . . . ?
B6 C2 B11 B7 -143.34(19) . . . . ?
B3 C2 B11 B7 -35.72(18) . . . . ?
B6 B10 B11 C2 40.80(17) . . . . ?
B12 B10 B11 C2 -97.67(18) . . . . ?
B5 B10 B11 C2 2.8(2) . . . . ?
B9 B10 B11 C2 -60.5(2) . . . . ?
B6 B10 B11 B12 138.47(19) . . . . ?
B5 B10 B11 B12 100.5(2) . . . . ?
B9 B10 B11 B12 37.20(17) . . . . ?
B12 B10 B11 B6 -138.47(19) . . . . ?
B5 B10 B11 B6 -37.99(18) . . . . ?
B9 B10 B11 B6 -101.27(19) . . . . ?
B6 B10 B11 B7 101.57(19) . . . . ?
B12 B10 B11 B7 -36.90(17) . . . . ?
B5 B10 B11 B7 63.6(2) . . . . ?
B9 B10 B11 B7 0.3(2) . . . . ?
C1 B6 B11 C2 -34.38(15) . . . . ?
B10 B6 B11 C2 -132.48(19) . . . . ?
B5 B6 B11 C2 -94.55(18) . . . . ?
C1 B6 B11 B10 98.11(19) . . . . ?
C2 B6 B11 B10 132.48(19) . . . . ?
B5 B6 B11 B10 37.93(16) . . . . ?
C1 B6 B11 B12 61.15(19) . . . . ?
C2 B6 B11 B12 95.53(18) . . . . ?
B10 B6 B11 B12 -36.96(16) . . . . ?
B5 B6 B11 B12 1.0(2) . . . . ?
C1 B6 B11 B7 -1.9(2) . . . . ?
C2 B6 B11 B7 32.44(16) . . . . ?
B10 B6 B11 B7 -100.0(2) . . . . ?
B5 B6 B11 B7 -62.1(2) . . . . ?
B8 B7 B11 C2 95.57(19) . . . . ?
B12 B7 B11 C2 132.64(19) . . . . ?
B3 B7 B11 C2 32.61(16) . . . . ?
C2 B7 B11 B10 -95.66(19) . . . . ?
B8 B7 B11 B10 -0.1(2) . . . . ?
B12 B7 B11 B10 36.98(17) . . . . ?
B3 B7 B11 B10 -63.1(2) . . . . ?
C2 B7 B11 B12 -132.64(19) . . . . ?
B8 B7 B11 B12 -37.08(17) . . . . ?
B3 B7 B11 B12 -100.03(19) . . . . ?
C2 B7 B11 B6 -32.82(16) . . . . ?
B8 B7 B11 B6 62.7(2) . . . . ?
B12 B7 B11 B6 99.8(2) . . . . ?
B3 B7 B11 B6 -0.2(2) . . . . ?
B4 B9 B12 B10 -101.17(19) . . . . ?
B5 B9 B12 B10 -37.02(16) . . . . ?
B8 B9 B12 B10 -138.97(17) . . . . ?
B4 B9 B12 B7 0.5(2) . . . . ?
B5 B9 B12 B7 64.7(2) . . . . ?
B10 B9 B12 B7 101.68(19) . . . . ?
B8 B9 B12 B7 -37.29(17) . . . . ?
B4 B9 B12 B11 -63.7(2) . . . . ?
B5 B9 B12 B11 0.5(2) . . . . ?
B10 B9 B12 B11 37.49(15) . . . . ?
B8 B9 B12 B11 -101.48(18) . . . . ?
B4 B9 B12 B8 37.79(17) . . . . ?
B5 B9 B12 B8 101.94(18) . . . . ?
B10 B9 B12 B8 138.97(17) . . . . ?
B6 B10 B12 B9 100.75(19) . . . . ?
B11 B10 B12 B9 138.21(17) . . . . ?
B5 B10 B12 B9 36.87(16) . . . . ?
B6 B10 B12 B7 0.1(3) . . . . ?
B11 B10 B12 B7 37.56(17) . . . . ?
B5 B10 B12 B7 -63.8(2) . . . . ?
B9 B10 B12 B7 -100.65(19) . . . . ?
B6 B10 B12 B11 -37.46(18) . . . . ?
B5 B10 B12 B11 -101.34(18) . . . . ?
B9 B10 B12 B11 -138.21(17) . . . . ?
B6 B10 B12 B8 63.7(2) . . . . ?
B11 B10 B12 B8 101.12(18) . . . . ?
B5 B10 B12 B8 -0.2(2) . . . . ?
B9 B10 B12 B8 -37.09(16) . . . . ?
C2 B7 B12 B9 -61.5(2) . . . . ?
B8 B7 B12 B9 37.51(18) . . . . ?
B3 B7 B12 B9 0.2(2) . . . . ?
B11 B7 B12 B9 -101.3(2) . . . . ?
C2 B7 B12 B10 2.5(2) . . . . ?
B8 B7 B12 B10 101.5(2) . . . . ?
B3 B7 B12 B10 64.2(2) . . . . ?
B11 B7 B12 B10 -37.32(18) . . . . ?
C2 B7 B12 B11 39.83(17) . . . . ?
B8 B7 B12 B11 138.85(19) . . . . ?
B3 B7 B12 B11 101.6(2) . . . . ?
C2 B7 B12 B8 -99.02(19) . . . . ?
B3 B7 B12 B8 -37.29(17) . . . . ?
B11 B7 B12 B8 -138.85(19) . . . . ?
C2 B11 B12 B9 60.8(2) . . . . ?
B10 B11 B12 B9 -37.64(16) . . . . ?
B6 B11 B12 B9 -0.9(2) . . . . ?
B7 B11 B12 B9 100.87(19) . . . . ?
C2 B11 B12 B10 98.42(19) . . . . ?
B6 B11 B12 B10 36.75(16) . . . . ?
B7 B11 B12 B10 138.50(19) . . . . ?
C2 B11 B12 B7 -40.08(16) . . . . ?
B10 B11 B12 B7 -138.50(19) . . . . ?
B6 B11 B12 B7 -101.75(18) . . . . ?
C2 B11 B12 B8 -3.2(2) . . . . ?
B10 B11 B12 B8 -101.6(2) . . . . ?
B6 B11 B12 B8 -64.9(2) . . . . ?
B7 B11 B12 B8 36.89(17) . . . . ?
B3 B8 B12 B9 -100.4(2) . . . . ?
B7 B8 B12 B9 -138.22(19) . . . . ?
B4 B8 B12 B9 -37.15(16) . . . . ?
B3 B8 B12 B10 -63.3(2) . . . . ?
B7 B8 B12 B10 -101.09(19) . . . . ?
B4 B8 B12 B10 0.0(2) . . . . ?
B9 B8 B12 B10 37.13(16) . . . . ?
B3 B8 B12 B7 37.81(17) . . . . ?
B4 B8 B12 B7 101.07(18) . . . . ?
B9 B8 B12 B7 138.22(19) . . . . ?
B3 B8 B12 B11 0.6(2) . . . . ?
B7 B8 B12 B11 -37.25(18) . . . . ?
B4 B8 B12 B11 63.8(2) . . . . ?
B9 B8 B12 B11 101.0(2) . . . . ?
N1 N2 C3 C4 178.81(19) . . . . ?
N1 N2 C3 C8 -1.4(3) . . . . ?
C8 C3 C4 C5 0.0(3) . . . . ?
N2 C3 C4 C5 179.76(19) . . . . ?
C3 C4 C5 C6 0.2(3) . . . . ?
C9 O1 C6 C5 -1.1(3) . . . . ?
C9 O1 C6 C7 -179.59(19) . . . . ?
C4 C5 C6 O1 -179.0(2) . . . . ?
C4 C5 C6 C7 -0.6(3) . . . . ?
O1 C6 C7 C8 179.22(19) . . . . ?
C5 C6 C7 C8 0.7(3) . . . . ?
C6 C7 C8 C3 -0.4(3) . . . . ?
C4 C3 C8 C7 0.1(3) . . . . ?
N2 C3 C8 C7 -179.65(19) . . . . ?
